data_7105830
loop_
_publ_author_name
'Daiki Kuzuhara'
'Hiroko Yamada'
'ZhaoLi Xue'
'Tetsuo Okujima'
'Shigeki Mori'
'Zhen Shen'
'Hidemitsu Uno'

_publ_section_title
;
 New synthesis of meso-free-[14]triphyrin(2.1.1) by McMurry coupling and
 its derivatization to Mn(I) and Re(I) complexes
;
_journal_name_full Chem.Commun.
_journal_page_first 722
_journal_paper_doi 10.1039/c0cc04286b
_journal_volume 47
_journal_year 2011
_chemical_formula_moiety 'C33 H38 N3 O3 Re '
_chemical_formula_sum 'C33 H38 N3 O3 Re'
_chemical_formula_weight 710.87
_space_group_IT_number 2
_symmetry_cell_setting triclinic
_symmetry_Int_Tables_number 2
_symmetry_space_group_name_Hall '-P 1'
_symmetry_space_group_name_H-M 'P -1'
_atom_sites_solution_hydrogens geom
_atom_sites_solution_primary direct
_atom_sites_solution_secondary difmap
_cell_angle_alpha 87.855(4)
_cell_angle_beta 87.178(5)
_cell_angle_gamma 84.036(6)
_cell_formula_units_Z 2
_cell_length_a 10.1361(17)
_cell_length_b 10.5681(18)
_cell_length_c 13.789(2)
_cell_measurement_reflns_used 5583
_cell_measurement_temperature 100(2)
_cell_measurement_theta_max 31.1
_cell_measurement_theta_min 1.5
_cell_volume 1466.5(4)
_computing_cell_refinement CrystalClear
_computing_data_collection CrystalClear
_computing_data_reduction CrystalStructure
_computing_publication_material 'CrystalStructure 3.8.2'
_computing_structure_refinement SHELXL
_computing_structure_solution SIR2004
_diffrn_ambient_temperature 100(2)
_diffrn_detector_area_resol_mean 7.31
_diffrn_measured_fraction_theta_full 0.998
_diffrn_measured_fraction_theta_max 0.998
_diffrn_measurement_device_type 'Rigaku Saturn'
_diffrn_measurement_method \w
_diffrn_radiation_monochromator graphite
_diffrn_radiation_source 'VariMax 50 kV 24 mA Rotating anode'
_diffrn_radiation_type MoK\a
_diffrn_radiation_wavelength 0.71075
_diffrn_reflns_av_R_equivalents 0.0257
_diffrn_reflns_av_sigmaI/netI 0.0189
_diffrn_reflns_limit_h_max 13
_diffrn_reflns_limit_h_min -13
_diffrn_reflns_limit_k_max 13
_diffrn_reflns_limit_k_min -13
_diffrn_reflns_limit_l_max 17
_diffrn_reflns_limit_l_min -17
_diffrn_reflns_number 24082
_diffrn_reflns_theta_full 27.48
_diffrn_reflns_theta_max 27.48
_diffrn_reflns_theta_min 1.48
_exptl_absorpt_coefficient_mu 4.181
_exptl_absorpt_correction_T_max 0.605
_exptl_absorpt_correction_T_min 0.546
_exptl_absorpt_correction_type multi-scan
_exptl_absorpt_process_details 'Jacobson, R. (1998) Private communication'
_exptl_crystal_colour red
_exptl_crystal_density_diffrn 1.610
_exptl_crystal_density_method 'not measured'
_exptl_crystal_description prism
_exptl_crystal_F_000 712
_exptl_crystal_size_max 0.15
_exptl_crystal_size_mid 0.13
_exptl_crystal_size_min 0.12
_refine_diff_density_max 1.249
_refine_diff_density_min -0.787
_refine_diff_density_rms 0.080
_refine_ls_extinction_coef 0.0049(2)
_refine_ls_extinction_expression Fc^*^=kFc[1+0.001xFc^2^\l^3^/sin(2\q)]^-1/4^
_refine_ls_extinction_method SHELXL
_refine_ls_goodness_of_fit_ref 1.108
_refine_ls_hydrogen_treatment refxyz
_refine_ls_matrix_type full
_refine_ls_number_parameters 403
_refine_ls_number_reflns 6703
_refine_ls_number_restraints 2
_refine_ls_restrained_S_all 1.108
_refine_ls_R_factor_all 0.0159
_refine_ls_R_factor_gt 0.0156
_refine_ls_shift/su_max 0.001
_refine_ls_shift/su_mean 0.000
_refine_ls_structure_factor_coef Fsqd
_refine_ls_weighting_details 'calc w=1/[\s^2^(Fo^2^)+(0.0190P)^2^+0.9677P] where P=(Fo^2^+2Fc^2^)/3'
_refine_ls_weighting_scheme calc
_refine_ls_wR_factor_gt 0.0387
_refine_ls_wR_factor_ref 0.0389
_reflns_number_gt 6578
_reflns_number_total 6703
_reflns_threshold_expression >2sigma(I)
_cod_data_source_file C0CC04286B.TXT
_cod_data_source_block '__kuzuhara_1'
_cod_original_formula_sum 'C33 H38 N3 O3 Re '
_cod_database_code 7105830

loop_
_symmetry_equiv_pos_as_xyz
'x, y, z'
'-x, -y, -z'

loop_
_atom_site_label
_atom_site_type_symbol
_atom_site_fract_x
_atom_site_fract_y
_atom_site_fract_z
_atom_site_U_iso_or_equiv
_atom_site_adp_type
_atom_site_occupancy
_atom_site_symmetry_multiplicity
_atom_site_calc_flag
_atom_site_refinement_flags
_atom_site_disorder_assembly
_atom_site_disorder_group
Re1 Re 0.244503(6) 0.360127(6) 0.272465(4) 0.00855(4) Uani 1 1 d . . .
O1 O 0.34266(16) 0.08779(14) 0.34174(12) 0.0272(3) Uani 1 1 d . . .
O2 O 0.01601(14) 0.25616(14) 0.17089(10) 0.0203(3) Uani 1 1 d . . .
O3 O 0.06004(15) 0.36313(15) 0.45722(10) 0.0213(3) Uani 1 1 d . . .
N1 N 0.38146(15) 0.36175(14) 0.15026(11) 0.0098(3) Uani 1 1 d . . .
N2 N 0.40141(15) 0.45516(14) 0.32432(11) 0.0103(3) Uani 1 1 d . . .
N3 N 0.19720(15) 0.55202(14) 0.22301(11) 0.0099(3) Uani 1 1 d . . .
C1 C 0.35767(18) 0.37212(16) 0.05421(13) 0.0102(3) Uani 1 1 d . . .
C2 C 0.47632(18) 0.31936(17) -0.00207(13) 0.0119(3) Uani 1 1 d . . .
C3 C 0.57041(18) 0.28225(17) 0.06345(13) 0.0114(3) Uani 1 1 d . . .
C4 C 0.51204(17) 0.31575(16) 0.15883(13) 0.0108(3) Uani 1 1 d . . .
C5 C 0.58250(18) 0.33184(17) 0.24167(13) 0.0122(3) Uani 1 1 d . . .
H5 H 0.676(2) 0.305(2) 0.2392(17) 0.015 Uiso 1 1 d . . .
C6 C 0.53288(18) 0.41460(17) 0.31524(13) 0.0110(3) Uani 1 1 d . . .
C7 C 0.60831(18) 0.49649(17) 0.36944(13) 0.0117(3) Uani 1 1 d . . .
C8 C 0.51871(18) 0.59268(18) 0.40332(13) 0.0124(3) Uani 1 1 d . . .
C9 C 0.38959(18) 0.56816(17) 0.36975(12) 0.0111(3) Uani 1 1 d . . .
C10 C 0.27866(18) 0.65792(18) 0.35831(13) 0.0119(3) Uani 1 1 d . . .
H10 H 0.273(2) 0.732(2) 0.3909(17) 0.014 Uiso 1 1 d . . .
C11 C 0.19232(17) 0.65391(17) 0.28263(13) 0.0112(3) Uani 1 1 d . . .
C12 C 0.10873(17) 0.76047(17) 0.24041(13) 0.0122(3) Uani 1 1 d . . .
C13 C 0.06945(17) 0.72033(17) 0.15396(13) 0.0119(3) Uani 1 1 d . . .
C14 C 0.13284(17) 0.59105(17) 0.14171(13) 0.0106(3) Uani 1 1 d . . .
C15 C 0.14504(18) 0.52725(17) 0.05307(13) 0.0112(3) Uani 1 1 d . . .
H15 H 0.082(2) 0.565(2) 0.0077(17) 0.013 Uiso 1 1 d . . .
C16 C 0.24193(18) 0.43571(17) 0.01516(13) 0.0113(3) Uani 1 1 d . . .
H16 H 0.234(2) 0.424(2) -0.0528(17) 0.014 Uiso 1 1 d . . .
C17 C 0.4907(2) 0.31975(18) -0.11091(14) 0.0155(4) Uani 1 1 d . . .
H17A H 0.4980(15) 0.4029(12) -0.1350(4) 0.023 Uiso 1 1 d R . .
H17B H 0.4160(13) 0.2894(14) -0.1357(4) 0.023 Uiso 1 1 d R . .
H17C H 0.5669(14) 0.2672(14) -0.1299(3) 0.023 Uiso 1 1 d R . .
C18 C 0.71183(18) 0.22614(17) 0.04751(14) 0.0134(4) Uani 1 1 d . . .
H18A H 0.7697(10) 0.2824(10) 0.0735(5) 0.016 Uiso 1 1 d R . .
H18B H 0.7324(4) 0.22165(19) -0.0216(12) 0.016 Uiso 1 1 d R . .
C19 C 0.74121(19) 0.09285(18) 0.09444(15) 0.0161(4) Uani 1 1 d . . .
H19A H 0.8381(17) 0.0684(5) 0.08955(16) 0.019 Uiso 1 1 d R . .
H19B H 0.7139(5) 0.09611(19) 0.1642(12) 0.019 Uiso 1 1 d R . .
C20 C 0.6710(2) -0.00973(19) 0.04841(15) 0.0185(4) Uani 1 1 d . . .
H20A H 0.6879(3) -0.0902(14) 0.0864(7) 0.022 Uiso 1 1 d R . .
H20B H 0.5745(17) 0.0154(5) 0.05230(17) 0.022 Uiso 1 1 d R . .
C21 C 0.7148(2) -0.0329(2) -0.05752(16) 0.0231(4) Uani 1 1 d . . .
H21A H 0.6898(15) 0.0461(13) -0.0981(7) 0.035 Uiso 1 1 d R . .
H21B H 0.6698(14) -0.1054(15) -0.0814(5) 0.035 Uiso 1 1 d R . .
H21C H 0.8138(15) -0.0546(16) -0.0628(3) 0.035 Uiso 1 1 d R . .
C22 C 0.75638(18) 0.48076(19) 0.37582(14) 0.0153(4) Uani 1 1 d . . .
H22A H 0.7875(6) 0.3891(16) 0.37712(14) 0.018 Uiso 1 1 d R . .
H22B H 0.7795(4) 0.5156(6) 0.4375(11) 0.018 Uiso 1 1 d R . .
C23 C 0.8292(2) 0.5465(2) 0.29176(18) 0.0259(5) Uani 1 1 d . . .
H23A H 0.8107(14) 0.5086(13) 0.2298(10) 0.039 Uiso 1 1 d R . .
H23B H 0.9260(16) 0.5350(14) 0.3014(7) 0.039 Uiso 1 1 d R . .
H23C H 0.7981(14) 0.6386(15) 0.2895(8) 0.039 Uiso 1 1 d R . .
C24 C 0.5445(2) 0.70909(19) 0.45540(14) 0.0169(4) Uani 1 1 d . . .
H24A H 0.6233(14) 0.6908(4) 0.4900(7) 0.020 Uiso 1 1 d R . .
H24B H 0.4734(13) 0.7292(4) 0.5015(9) 0.020 Uiso 1 1 d R . .
C25 C 0.5592(2) 0.8251(2) 0.38745(17) 0.0258(5) Uani 1 1 d . . .
H25A H 0.6399(16) 0.8076(7) 0.3425(11) 0.039 Uiso 1 1 d R . .
H25B H 0.5696(18) 0.9013(13) 0.4270(6) 0.039 Uiso 1 1 d R . .
H25C H 0.4778(15) 0.8426(11) 0.3481(11) 0.039 Uiso 1 1 d R . .
C26 C 0.08134(19) 0.89117(18) 0.28117(14) 0.0148(4) Uani 1 1 d . . .
H26A H 0.08354(19) 0.9545(11) 0.2273(9) 0.018 Uiso 1 1 d R . .
H26B H 0.1529(12) 0.9046(3) 0.3239(7) 0.018 Uiso 1 1 d R . .
C27 C -0.05189(19) 0.91481(18) 0.33853(14) 0.0163(4) Uani 1 1 d . . .
H27A H -0.1237(13) 0.8997(3) 0.2973(7) 0.020 Uiso 1 1 d R . .
H27B H -0.0535(2) 0.8553(11) 0.3941(10) 0.020 Uiso 1 1 d R . .
C28 C -0.0739(2) 1.05087(19) 0.37391(16) 0.0203(4) Uani 1 1 d . . .
H28A H -0.0671(3) 1.1098(11) 0.3181(10) 0.024 Uiso 1 1 d R . .
H28B H -0.0035(13) 1.0641(3) 0.4171(8) 0.024 Uiso 1 1 d R . .
C29 C -0.2083(2) 1.0822(2) 0.42766(17) 0.0275(5) Uani 1 1 d . . .
H29A H -0.2794(12) 1.0734(17) 0.3840(8) 0.041 Uiso 1 1 d R . .
H29B H -0.2151(8) 1.1694(16) 0.4497(12) 0.041 Uiso 1 1 d R . .
H29C H -0.2161(8) 1.0237(15) 0.4836(12) 0.041 Uiso 1 1 d R . .
C30 C -0.01541(19) 0.79608(18) 0.08280(14) 0.0159(4) Uani 1 1 d . . .
H30A H -0.1043(14) 0.7827(11) 0.0962(7) 0.024 Uiso 1 1 d R . .
H30B H 0.0102(11) 0.7705(11) 0.0199(10) 0.024 Uiso 1 1 d R . .
H30C H -0.0053(12) 0.8825(13) 0.0877(8) 0.024 Uiso 1 1 d R . .
C31 C 0.30668(19) 0.18992(19) 0.31519(14) 0.0157(4) Uani 1 1 d . . .
C32 C 0.10316(19) 0.29351(18) 0.20873(13) 0.0134(4) Uani 1 1 d . . .
C33 C 0.12928(18) 0.36599(18) 0.38829(14) 0.0130(4) Uani 1 1 d . . .

loop_
_atom_site_aniso_label
_atom_site_aniso_U_11
_atom_site_aniso_U_22
_atom_site_aniso_U_33
_atom_site_aniso_U_23
_atom_site_aniso_U_13
_atom_site_aniso_U_12
Re1 0.00769(5) 0.00840(5) 0.00973(5) -0.00010(3) -0.00102(3) -0.00149(3)
O1 0.0305(9) 0.0133(7) 0.0367(9) 0.0077(6) -0.0050(7) 0.0021(6)
O2 0.0186(7) 0.0257(8) 0.0187(7) -0.0003(6) -0.0053(6) -0.0106(6)
O3 0.0189(7) 0.0303(8) 0.0148(7) -0.0020(6) 0.0041(6) -0.0052(6)
N1 0.0092(7) 0.0088(7) 0.0112(7) -0.0001(5) -0.0013(5) -0.0006(5)
N2 0.0087(7) 0.0109(7) 0.0115(7) -0.0001(6) -0.0017(5) -0.0016(5)
N3 0.0088(7) 0.0094(7) 0.0116(7) -0.0008(6) -0.0013(5) -0.0009(5)
C1 0.0120(8) 0.0077(8) 0.0111(8) -0.0009(6) -0.0005(6) -0.0021(6)
C2 0.0137(9) 0.0082(8) 0.0138(8) -0.0016(6) 0.0020(7) -0.0013(6)
C3 0.0131(9) 0.0075(8) 0.0134(8) -0.0016(6) 0.0016(7) -0.0010(6)
C4 0.0106(8) 0.0072(8) 0.0144(8) -0.0003(6) 0.0001(6) -0.0002(6)
C5 0.0101(8) 0.0115(8) 0.0150(9) 0.0015(7) -0.0019(7) -0.0005(6)
C6 0.0103(8) 0.0110(8) 0.0120(8) 0.0018(6) -0.0033(6) -0.0020(6)
C7 0.0111(8) 0.0148(9) 0.0097(8) 0.0010(6) -0.0031(6) -0.0035(7)
C8 0.0137(9) 0.0146(9) 0.0095(8) 0.0010(6) -0.0030(6) -0.0038(7)
C9 0.0120(8) 0.0136(8) 0.0083(8) -0.0011(6) 0.0005(6) -0.0035(7)
C10 0.0111(8) 0.0129(9) 0.0120(8) -0.0030(7) 0.0015(6) -0.0023(7)
C11 0.0089(8) 0.0115(8) 0.0130(8) -0.0011(6) 0.0019(6) -0.0008(6)
C12 0.0086(8) 0.0117(8) 0.0160(9) -0.0006(7) 0.0016(6) -0.0005(6)
C13 0.0076(8) 0.0127(8) 0.0150(8) 0.0002(7) 0.0018(6) -0.0001(6)
C14 0.0070(8) 0.0113(8) 0.0135(8) 0.0012(6) -0.0012(6) -0.0014(6)
C15 0.0101(8) 0.0113(8) 0.0125(8) 0.0020(6) -0.0039(6) -0.0018(6)
C16 0.0117(8) 0.0111(8) 0.0115(8) -0.0004(6) -0.0019(6) -0.0026(6)
C17 0.0173(9) 0.0152(9) 0.0135(9) -0.0007(7) 0.0016(7) -0.0002(7)
C18 0.0100(8) 0.0120(9) 0.0180(9) -0.0008(7) 0.0024(7) -0.0008(7)
C19 0.0123(9) 0.0141(9) 0.0211(9) -0.0006(7) -0.0009(7) 0.0024(7)
C20 0.0136(9) 0.0125(9) 0.0289(11) -0.0001(8) 0.0005(8) -0.0002(7)
C21 0.0225(11) 0.0169(10) 0.0302(11) -0.0062(8) 0.0003(8) -0.0020(8)
C22 0.0110(9) 0.0198(9) 0.0157(9) 0.0002(7) -0.0039(7) -0.0032(7)
C23 0.0127(10) 0.0291(12) 0.0346(12) 0.0099(9) 0.0018(8) -0.0012(8)
C24 0.0177(9) 0.0174(9) 0.0165(9) -0.0035(7) -0.0049(7) -0.0033(7)
C25 0.0289(12) 0.0165(10) 0.0330(12) -0.0002(9) -0.0029(9) -0.0072(8)
C26 0.0136(9) 0.0111(9) 0.0192(9) -0.0032(7) 0.0010(7) 0.0004(7)
C27 0.0176(9) 0.0118(9) 0.0189(9) -0.0021(7) 0.0051(7) -0.0005(7)
C28 0.0248(11) 0.0127(9) 0.0226(10) -0.0038(8) 0.0075(8) -0.0003(8)
C29 0.0317(12) 0.0200(11) 0.0286(12) -0.0042(9) 0.0140(9) 0.0023(9)
C30 0.0133(9) 0.0147(9) 0.0189(9) 0.0000(7) -0.0025(7) 0.0034(7)
C31 0.0135(9) 0.0176(10) 0.0163(9) -0.0003(7) -0.0009(7) -0.0035(7)
C32 0.0144(9) 0.0128(9) 0.0127(8) 0.0004(7) 0.0011(7) -0.0016(7)
C33 0.0122(9) 0.0130(9) 0.0144(9) -0.0010(7) -0.0044(7) -0.0025(7)

loop_
_atom_type_symbol
_atom_type_description
_atom_type_scat_dispersion_real
_atom_type_scat_dispersion_imag
_atom_type_scat_source
C C 0.0033 0.0016 'International Tables Vol C Tables 4.2.6.8 and 6.1.1.4'
H H 0.0000 0.0000 'International Tables Vol C Tables 4.2.6.8 and 6.1.1.4'
N N 0.0061 0.0033 'International Tables Vol C Tables 4.2.6.8 and 6.1.1.4'
O O 0.0106 0.0060 'International Tables Vol C Tables 4.2.6.8 and 6.1.1.4'
Re Re -1.0185 7.2310 'International Tables Vol C Tables 4.2.6.8 and 6.1.1.4'

loop_
_geom_angle_atom_site_label_1
_geom_angle_atom_site_label_2
_geom_angle_atom_site_label_3
_geom_angle
_geom_angle_site_symmetry_1
_geom_angle_site_symmetry_3
_geom_angle_publ_flag
C32 Re1 C31 89.35(8) . . ?
C32 Re1 C33 86.98(8) . . ?
C31 Re1 C33 86.52(8) . . ?
C32 Re1 N3 95.44(7) . . ?
C31 Re1 N3 173.94(7) . . ?
C33 Re1 N3 97.43(7) . . ?
C32 Re1 N1 97.31(7) . . ?
C31 Re1 N1 94.27(7) . . ?
C33 Re1 N1 175.64(6) . . ?
N3 Re1 N1 81.45(6) . . ?
C32 Re1 N2 170.96(7) . . ?
C31 Re1 N2 98.02(7) . . ?
C33 Re1 N2 98.65(7) . . ?
N3 Re1 N2 76.89(6) . . ?
N1 Re1 N2 77.00(6) . . ?
C1 N1 C4 107.69(15) . . ?
C1 N1 Re1 129.45(12) . . ?
C4 N1 Re1 120.70(12) . . ?
C6 N2 C9 107.41(15) . . ?
C6 N2 Re1 125.67(12) . . ?
C9 N2 Re1 126.89(12) . . ?
C14 N3 C11 108.05(15) . . ?
C14 N3 Re1 126.33(12) . . ?
C11 N3 Re1 123.14(12) . . ?
N1 C1 C16 124.63(16) . . ?
N1 C1 C2 109.32(15) . . ?
C16 C1 C2 125.75(16) . . ?
C3 C2 C1 106.52(16) . . ?
C3 C2 C17 128.22(17) . . ?
C1 C2 C17 125.03(16) . . ?
C2 C3 C4 106.75(16) . . ?
C2 C3 C18 130.13(17) . . ?
C4 C3 C18 122.99(16) . . ?
N1 C4 C5 122.90(16) . . ?
N1 C4 C3 109.35(15) . . ?
C5 C4 C3 125.75(17) . . ?
C4 C5 C6 122.44(17) . . ?
C4 C5 H5 117.6(14) . . ?
C6 C5 H5 117.6(14) . . ?
N2 C6 C5 120.90(16) . . ?
N2 C6 C7 109.69(16) . . ?
C5 C6 C7 126.90(17) . . ?
C8 C7 C6 106.28(16) . . ?
C8 C7 C22 128.74(17) . . ?
C6 C7 C22 124.73(17) . . ?
C7 C8 C9 106.36(16) . . ?
C7 C8 C24 128.62(17) . . ?
C9 C8 C24 124.74(17) . . ?
N2 C9 C10 121.50(16) . . ?
N2 C9 C8 109.58(16) . . ?
C10 C9 C8 126.51(17) . . ?
C11 C10 C9 122.46(17) . . ?
C11 C10 H10 116.7(15) . . ?
C9 C10 H10 119.1(15) . . ?
N3 C11 C10 122.54(16) . . ?
N3 C11 C12 109.03(15) . . ?
C10 C11 C12 127.01(17) . . ?
C13 C12 C11 106.40(16) . . ?
C13 C12 C26 127.50(17) . . ?
C11 C12 C26 125.93(16) . . ?
C12 C13 C14 106.92(16) . . ?
C12 C13 C30 126.87(17) . . ?
C14 C13 C30 126.12(16) . . ?
N3 C14 C15 125.29(16) . . ?
N3 C14 C13 109.14(15) . . ?
C15 C14 C13 124.63(16) . . ?
C16 C15 C14 132.11(17) . . ?
C16 C15 H15 115.4(14) . . ?
C14 C15 H15 111.6(14) . . ?
C15 C16 C1 132.06(17) . . ?
C15 C16 H16 112.9(14) . . ?
C1 C16 H16 114.4(14) . . ?
C2 C17 H17A 109.5 . . ?
C2 C17 H17B 109.5 . . ?
H17A C17 H17B 109.5 . . ?
C2 C17 H17C 109.5 . . ?
H17A C17 H17C 109.5 . . ?
H17B C17 H17C 109.5 . . ?
C3 C18 C19 113.83(15) . . ?
C3 C18 H18A 108.8 . . ?
C19 C18 H18A 108.8 . . ?
C3 C18 H18B 108.8 . . ?
C19 C18 H18B 108.8 . . ?
H18A C18 H18B 107.7 . . ?
C20 C19 C18 113.86(16) . . ?
C20 C19 H19A 108.8 . . ?
C18 C19 H19A 108.8 . . ?
C20 C19 H19B 108.8 . . ?
C18 C19 H19B 108.8 . . ?
H19A C19 H19B 107.7 . . ?
C21 C20 C19 113.88(17) . . ?
C21 C20 H20A 108.8 . . ?
C19 C20 H20A 108.8 . . ?
C21 C20 H20B 108.8 . . ?
C19 C20 H20B 108.8 . . ?
H20A C20 H20B 107.7 . . ?
C20 C21 H21A 109.5 . . ?
C20 C21 H21B 109.5 . . ?
H21A C21 H21B 109.5 . . ?
C20 C21 H21C 109.5 . . ?
H21A C21 H21C 109.5 . . ?
H21B C21 H21C 109.5 . . ?
C7 C22 C23 113.49(16) . . ?
C7 C22 H22A 108.9 . . ?
C23 C22 H22A 108.9 . . ?
C7 C22 H22B 108.9 . . ?
C23 C22 H22B 108.9 . . ?
H22A C22 H22B 107.7 . . ?
C22 C23 H23A 109.5 . . ?
C22 C23 H23B 109.5 . . ?
H23A C23 H23B 109.5 . . ?
C22 C23 H23C 109.5 . . ?
H23A C23 H23C 109.5 . . ?
H23B C23 H23C 109.5 . . ?
C8 C24 C25 113.34(17) . . ?
C8 C24 H24A 108.9 . . ?
C25 C24 H24A 108.9 . . ?
C8 C24 H24B 108.9 . . ?
C25 C24 H24B 108.9 . . ?
H24A C24 H24B 107.7 . . ?
C24 C25 H25A 109.5 . . ?
C24 C25 H25B 109.5 . . ?
H25A C25 H25B 109.5 . . ?
C24 C25 H25C 109.5 . . ?
H25A C25 H25C 109.5 . . ?
H25B C25 H25C 109.5 . . ?
C12 C26 C27 114.63(15) . . ?
C12 C26 H26A 108.6 . . ?
C27 C26 H26A 108.6 . . ?
C12 C26 H26B 108.6 . . ?
C27 C26 H26B 108.6 . . ?
H26A C26 H26B 107.6 . . ?
C28 C27 C26 111.17(16) . . ?
C28 C27 H27A 109.4 . . ?
C26 C27 H27A 109.4 . . ?
C28 C27 H27B 109.4 . . ?
C26 C27 H27B 109.4 . . ?
H27A C27 H27B 108.0 . . ?
C27 C28 C29 113.62(17) . . ?
C27 C28 H28A 108.8 . . ?
C29 C28 H28A 108.8 . . ?
C27 C28 H28B 108.8 . . ?
C29 C28 H28B 108.8 . . ?
H28A C28 H28B 107.7 . . ?
C28 C29 H29A 109.5 . . ?
C28 C29 H29B 109.5 . . ?
H29A C29 H29B 109.5 . . ?
C28 C29 H29C 109.5 . . ?
H29A C29 H29C 109.5 . . ?
H29B C29 H29C 109.5 . . ?
C13 C30 H30A 109.5 . . ?
C13 C30 H30B 109.5 . . ?
H30A C30 H30B 109.5 . . ?
C13 C30 H30C 109.5 . . ?
H30A C30 H30C 109.5 . . ?
H30B C30 H30C 109.5 . . ?
O1 C31 Re1 179.11(19) . . ?
O2 C32 Re1 178.28(17) . . ?
O3 C33 Re1 176.62(17) . . ?

loop_
_geom_bond_atom_site_label_1
_geom_bond_atom_site_label_2
_geom_bond_distance
_geom_bond_site_symmetry_2
_geom_bond_publ_flag
Re1 C32 1.9236(19) . ?
Re1 C31 1.924(2) . ?
Re1 C33 1.9306(19) . ?
Re1 N3 2.1294(15) . ?
Re1 N1 2.1306(16) . ?
Re1 N2 2.1324(15) . ?
O1 C31 1.155(3) . ?
O2 C32 1.158(2) . ?
O3 C33 1.155(2) . ?
N1 C1 1.356(2) . ?
N1 C4 1.371(2) . ?
N2 C6 1.358(2) . ?
N2 C9 1.361(2) . ?
N3 C14 1.354(2) . ?
N3 C11 1.374(2) . ?
C1 C16 1.410(2) . ?
C1 C2 1.470(2) . ?
C2 C3 1.364(3) . ?
C2 C17 1.501(3) . ?
C3 C4 1.456(2) . ?
C3 C18 1.502(2) . ?
C4 C5 1.401(2) . ?
C5 C6 1.404(3) . ?
C5 H5 0.96(2) . ?
C6 C7 1.461(2) . ?
C7 C8 1.371(3) . ?
C7 C22 1.499(2) . ?
C8 C9 1.461(2) . ?
C8 C24 1.500(3) . ?
C9 C10 1.405(3) . ?
C10 C11 1.399(2) . ?
C10 H10 0.91(2) . ?
C11 C12 1.458(2) . ?
C12 C13 1.371(3) . ?
C12 C26 1.505(2) . ?
C13 C14 1.460(2) . ?
C13 C30 1.492(3) . ?
C14 C15 1.412(3) . ?
C15 C16 1.401(3) . ?
C15 H15 0.96(2) . ?
C16 H16 0.96(2) . ?
C17 H17A 0.9361 . ?
C17 H17B 0.9361 . ?
C17 H17C 0.9361 . ?
C18 C19 1.535(3) . ?
C18 H18A 0.9669 . ?
C18 H18B 0.9669 . ?
C19 C20 1.530(3) . ?
C19 H19A 0.9890 . ?
C19 H19B 0.9890 . ?
C20 C21 1.527(3) . ?
C20 H20A 0.9860 . ?
C20 H20B 0.9860 . ?
C21 H21A 1.0049 . ?
C21 H21B 1.0049 . ?
C21 H21C 1.0049 . ?
C22 C23 1.527(3) . ?
C22 H22A 0.9871 . ?
C22 H22B 0.9871 . ?
C23 H23A 0.9914 . ?
C23 H23B 0.9914 . ?
C23 H23C 0.9914 . ?
C24 C25 1.530(3) . ?
C24 H24A 0.9494 . ?
C24 H24B 0.9494 . ?
C25 H25A 1.0071 . ?
C25 H25B 1.0071 . ?
C25 H25C 1.0071 . ?
C26 C27 1.533(3) . ?
C26 H26A 0.9818 . ?
C26 H26B 0.9818 . ?
C27 C28 1.527(3) . ?
C27 H27A 0.9744 . ?
C27 H27B 0.9744 . ?
C28 C29 1.530(3) . ?
C28 H28A 0.9758 . ?
C28 H28B 0.9758 . ?
C29 H29A 0.9754 . ?
C29 H29B 0.9754 . ?
C29 H29C 0.9754 . ?
C30 H30A 0.9350 . ?
C30 H30B 0.9350 . ?
C30 H30C 0.9350 . ?

loop_
_geom_torsion_atom_site_label_1
_geom_torsion_atom_site_label_2
_geom_torsion_atom_site_label_3
_geom_torsion_atom_site_label_4
_geom_torsion
_geom_torsion_site_symmetry_1
_geom_torsion_site_symmetry_2
_geom_torsion_site_symmetry_3
_geom_torsion_site_symmetry_4
_geom_torsion_publ_flag
C32 Re1 N1 C1 27.05(16) . . . . ?
C31 Re1 N1 C1 116.94(16) . . . . ?
N3 Re1 N1 C1 -67.39(15) . . . . ?
N2 Re1 N1 C1 -145.81(16) . . . . ?
C32 Re1 N1 C4 -134.04(14) . . . . ?
C31 Re1 N1 C4 -44.15(14) . . . . ?
N3 Re1 N1 C4 131.52(14) . . . . ?
N2 Re1 N1 C4 53.10(13) . . . . ?
C31 Re1 N2 C6 44.23(16) . . . . ?
C33 Re1 N2 C6 131.90(15) . . . . ?
N3 Re1 N2 C6 -132.43(15) . . . . ?
N1 Re1 N2 C6 -48.33(14) . . . . ?
C31 Re1 N2 C9 -137.74(15) . . . . ?
C33 Re1 N2 C9 -50.07(16) . . . . ?
N3 Re1 N2 C9 45.60(15) . . . . ?
N1 Re1 N2 C9 129.69(15) . . . . ?
C32 Re1 N3 C14 -25.53(16) . . . . ?
C33 Re1 N3 C14 -113.18(15) . . . . ?
N1 Re1 N3 C14 71.07(15) . . . . ?
N2 Re1 N3 C14 149.62(15) . . . . ?
C32 Re1 N3 C11 134.41(14) . . . . ?
C33 Re1 N3 C11 46.76(14) . . . . ?
N1 Re1 N3 C11 -128.99(14) . . . . ?
N2 Re1 N3 C11 -50.43(13) . . . . ?
C4 N1 C1 C16 -168.76(17) . . . . ?
Re1 N1 C1 C16 28.2(3) . . . . ?
C4 N1 C1 C2 5.20(19) . . . . ?
Re1 N1 C1 C2 -157.79(12) . . . . ?
N1 C1 C2 C3 -2.0(2) . . . . ?
C16 C1 C2 C3 171.91(17) . . . . ?
N1 C1 C2 C17 -176.78(16) . . . . ?
C16 C1 C2 C17 -2.9(3) . . . . ?
C1 C2 C3 C4 -1.90(19) . . . . ?
C17 C2 C3 C4 172.69(17) . . . . ?
C1 C2 C3 C18 -177.72(17) . . . . ?
C17 C2 C3 C18 -3.1(3) . . . . ?
C1 N1 C4 C5 158.31(17) . . . . ?
Re1 N1 C4 C5 -36.9(2) . . . . ?
C1 N1 C4 C3 -6.41(19) . . . . ?
Re1 N1 C4 C3 158.36(12) . . . . ?
C2 C3 C4 N1 5.2(2) . . . . ?
C18 C3 C4 N1 -178.62(16) . . . . ?
C2 C3 C4 C5 -159.00(18) . . . . ?
C18 C3 C4 C5 17.2(3) . . . . ?
N1 C4 C5 C6 -11.3(3) . . . . ?
C3 C4 C5 C6 150.84(18) . . . . ?
C9 N2 C6 C5 -154.97(17) . . . . ?
Re1 N2 C6 C5 23.4(2) . . . . ?
C9 N2 C6 C7 8.2(2) . . . . ?
Re1 N2 C6 C7 -173.41(11) . . . . ?
C4 C5 C6 N2 19.0(3) . . . . ?
C4 C5 C6 C7 -141.17(19) . . . . ?
N2 C6 C7 C8 -5.2(2) . . . . ?
C5 C6 C7 C8 156.73(18) . . . . ?
N2 C6 C7 C22 -179.85(16) . . . . ?
C5 C6 C7 C22 -17.9(3) . . . . ?
C6 C7 C8 C9 0.21(19) . . . . ?
C22 C7 C8 C9 174.55(17) . . . . ?
C6 C7 C8 C24 -173.81(18) . . . . ?
C22 C7 C8 C24 0.5(3) . . . . ?
C6 N2 C9 C10 155.36(17) . . . . ?
Re1 N2 C9 C10 -23.0(2) . . . . ?
C6 N2 C9 C8 -8.1(2) . . . . ?
Re1 N2 C9 C8 173.57(11) . . . . ?
C7 C8 C9 N2 4.8(2) . . . . ?
C24 C8 C9 N2 179.16(16) . . . . ?
C7 C8 C9 C10 -157.58(18) . . . . ?
C24 C8 C9 C10 16.7(3) . . . . ?
N2 C9 C10 C11 -17.0(3) . . . . ?
C8 C9 C10 C11 143.51(19) . . . . ?
C14 N3 C11 C10 -161.51(17) . . . . ?
Re1 N3 C11 C10 35.4(2) . . . . ?
C14 N3 C11 C12 5.76(19) . . . . ?
Re1 N3 C11 C12 -157.35(12) . . . . ?
C9 C10 C11 N3 10.2(3) . . . . ?
C9 C10 C11 C12 -154.66(18) . . . . ?
N3 C11 C12 C13 -2.2(2) . . . . ?
C10 C11 C12 C13 164.38(18) . . . . ?
N3 C11 C12 C26 -177.80(16) . . . . ?
C10 C11 C12 C26 -11.3(3) . . . . ?
C11 C12 C13 C14 -2.01(19) . . . . ?
C26 C12 C13 C14 173.53(17) . . . . ?
C11 C12 C13 C30 -178.80(17) . . . . ?
C26 C12 C13 C30 -3.3(3) . . . . ?
C11 N3 C14 C15 162.27(17) . . . . ?
Re1 N3 C14 C15 -35.3(2) . . . . ?
C11 N3 C14 C13 -7.01(19) . . . . ?
Re1 N3 C14 C13 155.40(12) . . . . ?
C12 C13 C14 N3 5.7(2) . . . . ?
C30 C13 C14 N3 -177.52(17) . . . . ?
C12 C13 C14 C15 -163.70(17) . . . . ?
C30 C13 C14 C15 13.1(3) . . . . ?
N3 C14 C15 C16 -19.1(3) . . . . ?
C13 C14 C15 C16 148.5(2) . . . . ?
C14 C15 C16 C1 3.0(4) . . . . ?
N1 C1 C16 C15 19.3(3) . . . . ?
C2 C1 C16 C15 -153.72(19) . . . . ?
C2 C3 C18 C19 -119.1(2) . . . . ?
C4 C3 C18 C19 65.7(2) . . . . ?
C3 C18 C19 C20 67.2(2) . . . . ?
C18 C19 C20 C21 63.9(2) . . . . ?
C8 C7 C22 C23 -87.5(2) . . . . ?
C6 C7 C22 C23 85.9(2) . . . . ?
C7 C8 C24 C25 93.3(2) . . . . ?
C9 C8 C24 C25 -79.8(2) . . . . ?
C13 C12 C26 C27 85.8(2) . . . . ?
C11 C12 C26 C27 -99.5(2) . . . . ?
C12 C26 C27 C28 -177.86(17) . . . . ?
C26 C27 C28 C29 177.31(18) . . . . ?
